data_7702106
loop_
_publ_author_name
'Chang, Yao-Pang'
'Levason, William'
'Light, Mark E.'
'Reid, Gillian'

_publ_section_title
;
 Niobium tetrachloride complexes with thio-, seleno- and telluro-ether
 coordination - synthesis and structures.
;
_journal_issue 41
_journal_name_full 'Dalton transactions (Cambridge, England : 2003)'
_journal_page_first 16262
_journal_page_last 16274
_journal_paper_doi 10.1039/c6dt02979e
_journal_volume 45
_journal_year 2016
_chemical_formula_moiety 'C2 H6 Cl3 Nb O S'
_chemical_formula_sum 'C2 H6 Cl3 Nb O S'
_chemical_formula_weight 277.39
_chemical_properties_physical ', Air-sensitive,Moisture-sensitive'
_space_group_crystal_system monoclinic
_space_group_IT_number 14
_space_group_name_Hall '-P 2ybc'
_space_group_name_H-M_alt 'P 1 21/c 1'
_atom_sites_solution_hydrogens geom
_audit_creation_method SHELXL-2014/7
_audit_update_record
;
2016-07-18 deposited with the CCDC.
2016-09-13 downloaded from the CCDC.
;
_cell_angle_alpha 90
_cell_angle_beta 97.049(7)
_cell_angle_gamma 90
_cell_formula_units_Z 8
_cell_length_a 14.3522(11)
_cell_length_b 14.9254(7)
_cell_length_c 7.9099(5)
_cell_measurement_reflns_used 4683
_cell_measurement_temperature 100(2)
_cell_measurement_theta_max 29.3690
_cell_measurement_theta_min 2.7040
_cell_volume 1681.59(19)
_computing_cell_refinement 'Bruker FRAMBO'
_computing_data_collection 'Bruker FRAMBO'
_computing_data_reduction 'Bruker SAINT'
_computing_molecular_graphics 'Bruker SHELXTL'
_computing_publication_material 'Bruker SHELXTL'
_computing_structure_refinement 'SHELXL-2014/7 (Sheldrick, 2014)'
_computing_structure_solution 'Bruker SHELXTL'
_diffrn_ambient_temperature 100(2)
_diffrn_detector_area_resol_mean 28.5714
_diffrn_measured_fraction_theta_full 0.998
_diffrn_measured_fraction_theta_max 0.997
_diffrn_measurement_device_type 'Rigaku AFC12 (Right)'
_diffrn_measurement_method 'profile data from \w-scans'
_diffrn_radiation_type MoK\a
_diffrn_radiation_wavelength 0.71073
_diffrn_reflns_av_R_equivalents 0.0786
_diffrn_reflns_av_unetI/netI 0.0713
_diffrn_reflns_Laue_measured_fraction_full 0.998
_diffrn_reflns_Laue_measured_fraction_max 0.997
_diffrn_reflns_limit_h_max 17
_diffrn_reflns_limit_h_min -17
_diffrn_reflns_limit_k_max 18
_diffrn_reflns_limit_k_min -18
_diffrn_reflns_limit_l_max 9
_diffrn_reflns_limit_l_min -9
_diffrn_reflns_number 13175
_diffrn_reflns_point_group_measured_fraction_full 0.998
_diffrn_reflns_point_group_measured_fraction_max 0.997
_diffrn_reflns_theta_full 25.242
_diffrn_reflns_theta_max 25.999
_diffrn_reflns_theta_min 2.729
_diffrn_source 'Rotating Anode'
_exptl_absorpt_coefficient_mu 2.548
_exptl_absorpt_correction_T_max 1.00000
_exptl_absorpt_correction_T_min 0.59489
_exptl_absorpt_correction_type multi-scan
_exptl_absorpt_process_details
; 
CrysAlisPro 1.171.38.41 (Rigaku Oxford Diffraction, 2015) 
Empirical absorption correction using spherical harmonics, 
 implemented in SCALE3 ABSPACK scaling algorithm. 
;
_exptl_crystal_colour Green
_exptl_crystal_density_diffrn 2.191
_exptl_crystal_description Needle
_exptl_crystal_F_000 1072
_exptl_crystal_size_max 0.173
_exptl_crystal_size_mid 0.028
_exptl_crystal_size_min 0.024
_refine_diff_density_max 0.767
_refine_diff_density_min -0.711
_refine_diff_density_rms 0.166
_refine_ls_extinction_method none
_refine_ls_goodness_of_fit_ref 1.027
_refine_ls_hydrogen_treatment constr
_refine_ls_matrix_type full
_refine_ls_number_parameters 149
_refine_ls_number_reflns 3295
_refine_ls_number_restraints 0
_refine_ls_restrained_S_all 1.027
_refine_ls_R_factor_all 0.0743
_refine_ls_R_factor_gt 0.0409
_refine_ls_shift/su_max 0.000
_refine_ls_shift/su_mean 0.000
_refine_ls_structure_factor_coef Fsqd
_refine_ls_weighting_details 'w=1/[\s^2^(Fo^2^)+(0.0261P)^2^] where P=(Fo^2^+2Fc^2^)/3'
_refine_ls_weighting_scheme calc
_refine_ls_wR_factor_gt 0.0694
_refine_ls_wR_factor_ref 0.0800
_reflns_Friedel_coverage 0.000
_reflns_number_gt 2339
_reflns_number_total 3295
_reflns_threshold_expression 'I > 2\s(I)'
_cod_data_source_file c6dt02979e2.cif
_cod_data_source_block 2015_0801ypc1
_cod_original_cell_volume 1681.6(2)
_cod_original_sg_symbol_H-M 'P 21/c'
_cod_database_code 7702106
_shelx_shelxl_version_number 2014/7
_shelx_space_group_comment
; 
The symmetry employed for this shelxl refinement is uniquely defined 
by the following loop, which should always be used as a source of 
symmetry information in preference to the above space-group names. 
They are only intended as comments. 
;
_shelx_estimated_absorpt_t_min 0.667
_shelx_estimated_absorpt_t_max 0.941

loop_
_space_group_symop_operation_xyz
'x, y, z'
'-x, y+1/2, -z+1/2'
'-x, -y, -z'
'x, -y-1/2, z-1/2'

loop_
_atom_site_label
_atom_site_type_symbol
_atom_site_fract_x
_atom_site_fract_y
_atom_site_fract_z
_atom_site_U_iso_or_equiv
_atom_site_adp_type
_atom_site_occupancy
_atom_site_site_symmetry_order
_atom_site_calc_flag
_atom_site_refinement_flags_posn
_atom_site_refinement_flags_adp
Nb1 Nb 0.90516(4) 0.25568(3) 0.56478(6) 0.01056(14) Uani 1 1 d . .
Nb2 Nb 0.37140(4) 0.24387(3) 0.35383(6) 0.01186(14) Uani 1 1 d . .
Cl1 Cl 1.02463(11) 0.15180(9) 0.54159(16) 0.0183(3) Uani 1 1 d . .
Cl2 Cl 0.99207(11) 0.38595(8) 0.56539(17) 0.0190(3) Uani 1 1 d . .
Cl3 Cl 0.75707(10) 0.32452(8) 0.49949(17) 0.0174(3) Uani 1 1 d . .
Cl4 Cl 0.21247(10) 0.21076(9) 0.28465(17) 0.0178(3) Uani 1 1 d . .
Cl5 Cl 0.42600(11) 0.09633(9) 0.36047(18) 0.0220(4) Uani 1 1 d . .
Cl6 Cl 0.51557(10) 0.31407(9) 0.33274(17) 0.0205(3) Uani 1 1 d . .
O1 O 0.8993(3) 0.2434(2) 0.7825(4) 0.0136(8) Uani 1 1 d . .
O2 O 0.3695(3) 0.2618(2) 0.5715(4) 0.0144(9) Uani 1 1 d . .
S1 S 0.80478(11) 0.10642(9) 0.48076(17) 0.0165(3) Uani 1 1 d . .
S2 S 0.30315(11) 0.40740(9) 0.26899(17) 0.0166(3) Uani 1 1 d . .
C1 C 0.8416(4) 0.0281(3) 0.6489(7) 0.0229(15) Uani 1 1 d . .
H1A H 0.8314 0.0543 0.7587 0.034 Uiso 1 1 calc R U
H1B H 0.9084 0.0146 0.6491 0.034 Uiso 1 1 calc R U
H1C H 0.8050 -0.0272 0.6303 0.034 Uiso 1 1 calc R U
C2 C 0.6850(4) 0.1219(4) 0.5166(8) 0.0274(16) Uani 1 1 d . .
H2A H 0.6524 0.0641 0.5075 0.041 Uiso 1 1 calc R U
H2B H 0.6541 0.1633 0.4312 0.041 Uiso 1 1 calc R U
H2C H 0.6828 0.1468 0.6307 0.041 Uiso 1 1 calc R U
C3 C 0.3846(4) 0.4883(4) 0.3695(8) 0.0256(15) Uani 1 1 d . .
H3A H 0.3562 0.5481 0.3594 0.038 Uiso 1 1 calc R U
H3B H 0.4419 0.4880 0.3136 0.038 Uiso 1 1 calc R U
H3C H 0.4003 0.4731 0.4901 0.038 Uiso 1 1 calc R U
C4 C 0.2072(4) 0.4260(4) 0.3908(7) 0.0215(15) Uani 1 1 d . .
H4A H 0.2283 0.4155 0.5118 0.032 Uiso 1 1 calc R U
H4B H 0.1558 0.3847 0.3523 0.032 Uiso 1 1 calc R U
H4C H 0.1851 0.4879 0.3748 0.032 Uiso 1 1 calc R U

loop_
_atom_site_aniso_label
_atom_site_aniso_U_11
_atom_site_aniso_U_22
_atom_site_aniso_U_33
_atom_site_aniso_U_23
_atom_site_aniso_U_13
_atom_site_aniso_U_12
Nb1 0.0164(3) 0.0078(2) 0.0075(3) -0.0005(2) 0.0018(2) -0.0005(2)
Nb2 0.0166(3) 0.0109(2) 0.0082(3) 0.0007(2) 0.0021(2) 0.0005(2)
Cl1 0.0212(9) 0.0181(7) 0.0156(8) -0.0010(6) 0.0025(6) 0.0058(7)
Cl2 0.0235(9) 0.0139(7) 0.0196(8) 0.0010(6) 0.0021(7) -0.0060(7)
Cl3 0.0191(9) 0.0137(6) 0.0191(8) 0.0000(6) 0.0013(6) 0.0031(6)
Cl4 0.0178(9) 0.0152(6) 0.0201(8) -0.0019(6) 0.0011(6) -0.0029(6)
Cl5 0.0294(10) 0.0140(7) 0.0239(8) 0.0028(6) 0.0084(7) 0.0079(7)
Cl6 0.0157(8) 0.0239(7) 0.0220(8) 0.0013(6) 0.0026(6) -0.0024(7)
O1 0.021(2) 0.0101(18) 0.0099(19) 0.0004(16) 0.0010(17) 0.0028(18)
O2 0.023(2) 0.0132(19) 0.0079(19) -0.0008(16) 0.0032(17) 0.0000(18)
S1 0.0257(9) 0.0102(6) 0.0137(8) -0.0017(6) 0.0026(7) -0.0026(7)
S2 0.0229(9) 0.0131(7) 0.0144(8) 0.0001(6) 0.0051(7) 0.0007(7)
C1 0.033(4) 0.015(3) 0.020(3) 0.005(3) 0.003(3) -0.002(3)
C2 0.024(4) 0.015(3) 0.043(4) -0.005(3) 0.004(3) -0.011(3)
C3 0.021(4) 0.021(3) 0.034(4) -0.006(3) 0.001(3) -0.007(3)
C4 0.022(4) 0.020(3) 0.024(3) 0.003(3) 0.011(3) 0.004(3)

loop_
_atom_type_symbol
_atom_type_description
_atom_type_scat_dispersion_real
_atom_type_scat_dispersion_imag
_atom_type_scat_source
C C 0.0033 0.0016 'International Tables Vol C Tables 4.2.6.8 and 6.1.1.4'
H H 0.0000 0.0000 'International Tables Vol C Tables 4.2.6.8 and 6.1.1.4'
O O 0.0106 0.0060 'International Tables Vol C Tables 4.2.6.8 and 6.1.1.4'
S S 0.1246 0.1234 'International Tables Vol C Tables 4.2.6.8 and 6.1.1.4'
Cl Cl 0.1484 0.1585 'International Tables Vol C Tables 4.2.6.8 and 6.1.1.4'
Nb Nb -2.0727 0.6215 'International Tables Vol C Tables 4.2.6.8 and 6.1.1.4'

loop_
_geom_angle_atom_site_label_1
_geom_angle_atom_site_label_2
_geom_angle_atom_site_label_3
_geom_angle
_geom_angle_site_symmetry_1
_geom_angle_site_symmetry_3
O1 Nb1 O1 172.48(15) . 4_565
O1 Nb1 Cl2 100.26(12) . .
O1 Nb1 Cl2 87.18(9) 4_565 .
O1 Nb1 Cl1 97.63(12) . .
O1 Nb1 Cl1 82.13(10) 4_565 .
Cl2 Nb1 Cl1 99.06(5) . .
O1 Nb1 Cl3 96.34(13) . .
O1 Nb1 Cl3 81.68(10) 4_565 .
Cl2 Nb1 Cl3 96.06(5) . .
Cl1 Nb1 Cl3 157.21(5) . .
O1 Nb1 S1 93.86(12) . .
O1 Nb1 S1 78.70(9) 4_565 .
Cl2 Nb1 S1 165.88(5) . .
Cl1 Nb1 S1 78.87(5) . .
Cl3 Nb1 S1 82.30(5) . .
O2 Nb2 O2 173.16(7) . 4_565
O2 Nb2 Cl4 97.51(13) . .
O2 Nb2 Cl4 82.28(10) 4_565 .
O2 Nb2 Cl5 99.70(12) . .
O2 Nb2 Cl5 87.10(9) 4_565 .
Cl4 Nb2 Cl5 96.97(6) . .
O2 Nb2 Cl6 97.02(12) . .
O2 Nb2 Cl6 81.28(10) 4_565 .
Cl4 Nb2 Cl6 157.61(5) . .
Cl5 Nb2 Cl6 97.26(6) . .
O2 Nb2 S2 93.29(12) . .
O2 Nb2 S2 79.94(9) 4_565 .
Cl4 Nb2 S2 79.49(5) . .
Cl5 Nb2 S2 166.90(5) . .
Cl6 Nb2 S2 82.76(5) . .
Nb1 O1 Nb1 171.9(2) . 4_566
Nb2 O2 Nb2 168.86(19) . 4_566
C2 S1 C1 99.6(3) . .
C2 S1 Nb1 110.44(19) . .
C1 S1 Nb1 104.8(2) . .
C4 S2 C3 99.2(3) . .
C4 S2 Nb2 106.65(18) . .
C3 S2 Nb2 107.6(2) . .
S1 C1 H1A 109.5 . .
S1 C1 H1B 109.5 . .
H1A C1 H1B 109.5 . .
S1 C1 H1C 109.5 . .
H1A C1 H1C 109.5 . .
H1B C1 H1C 109.5 . .
S1 C2 H2A 109.5 . .
S1 C2 H2B 109.5 . .
H2A C2 H2B 109.5 . .
S1 C2 H2C 109.5 . .
H2A C2 H2C 109.5 . .
H2B C2 H2C 109.5 . .
S2 C3 H3A 109.5 . .
S2 C3 H3B 109.5 . .
H3A C3 H3B 109.5 . .
S2 C3 H3C 109.5 . .
H3A C3 H3C 109.5 . .
H3B C3 H3C 109.5 . .
S2 C4 H4A 109.5 . .
S2 C4 H4B 109.5 . .
H4A C4 H4B 109.5 . .
S2 C4 H4C 109.5 . .
H4A C4 H4C 109.5 . .
H4B C4 H4C 109.5 . .

loop_
_geom_bond_atom_site_label_1
_geom_bond_atom_site_label_2
_geom_bond_distance
_geom_bond_site_symmetry_2
Nb1 O1 1.744(3) .
Nb1 O1 2.224(3) 4_565
Nb1 Cl2 2.3097(14) .
Nb1 Cl1 2.3355(14) .
Nb1 Cl3 2.3602(15) .
Nb1 S1 2.6917(15) .
Nb2 O2 1.746(3) .
Nb2 O2 2.232(3) 4_565
Nb2 Cl4 2.3324(16) .
Nb2 Cl5 2.3357(14) .
Nb2 Cl6 2.3435(15) .
Nb2 S2 2.6844(14) .
O1 Nb1 2.224(3) 4_566
O2 Nb2 2.232(3) 4_566
S1 C2 1.792(6) .
S1 C1 1.800(5) .
S2 C4 1.797(5) .
S2 C3 1.797(6) .
C1 H1A 0.9800 .
C1 H1B 0.9800 .
C1 H1C 0.9800 .
C2 H2A 0.9800 .
C2 H2B 0.9800 .
C2 H2C 0.9800 .
C3 H3A 0.9800 .
C3 H3B 0.9800 .
C3 H3C 0.9800 .
C4 H4A 0.9800 .
C4 H4B 0.9800 .
C4 H4C 0.9800 .
